data_1548392
loop_
_publ_author_name
'Zhang, Zhi-Qian'
'Qu, Jun-Teng'
'Zhang, Shu'
'Miao, Qiu-Ping'
'Wu, Yi-Xian'

_publ_section_title
;
 Ethylene/propylene copolymerization catalyzed by half-titanocenes
 containing monodentate anionic nitrogen ligands: effect of ligands on
 catalytic behaviour and structure of copolymers
;
_journal_issue 1
_journal_name_full 'Polymer Chemistry'
_journal_page_first 48
_journal_paper_doi 10.1039/C7PY01807J
_journal_volume 9
_journal_year 2018
_chemical_formula_moiety 'C18 H24 Cl2 N2 O Ti'
_chemical_formula_sum 'C18 H24 Cl2 N2 O Ti'
_chemical_formula_weight 403.19
_space_group_crystal_system monoclinic
_space_group_IT_number 14
_space_group_name_Hall '-P 2ybc'
_space_group_name_H-M_alt 'P 1 21/c 1'
_symmetry_space_group_name_Hall '-P 2ybc'
_symmetry_space_group_name_H-M 'P 1 21/c 1'
_atom_sites_solution_hydrogens geom
_atom_sites_solution_primary direct
_atom_sites_solution_secondary difmap
_audit_creation_date 2017-07-04
_audit_creation_method
;
  Olex2 1.1
  (compiled 2011.02.15 svn.r1672, GUI svn.r3494)
;
_audit_update_record
;
2017-08-01 deposited with the CCDC.
2017-11-27 downloaded from the CCDC.
;
_cell_angle_alpha 90.00
_cell_angle_beta 101.750(3)
_cell_angle_gamma 90.00
_cell_formula_units_Z 4
_cell_length_a 14.5895(5)
_cell_length_b 10.0182(4)
_cell_length_c 13.9424(5)
_cell_measurement_reflns_used 3912
_cell_measurement_temperature 107.1
_cell_measurement_theta_max 29.2075
_cell_measurement_theta_min 3.0284
_cell_volume 1995.13(13)
_computing_cell_refinement
;
CrysAlisPro, Agilent Technologies,
Version 1.171.35.11 (release 16-05-2011 CrysAlis171 .NET)
(compiled May 16 2011,17:55:39)
;
_computing_data_collection
;
CrysAlisPro, Agilent Technologies,
Version 1.171.35.11 (release 16-05-2011 CrysAlis171 .NET)
(compiled May 16 2011,17:55:39)
;
_computing_data_reduction
;
CrysAlisPro, Agilent Technologies,
Version 1.171.35.11 (release 16-05-2011 CrysAlis171 .NET)
(compiled May 16 2011,17:55:39)
;
_computing_molecular_graphics
;
O. V. Dolomanov, L. J. Bourhis, R. J. Gildea, J. A. K. Howard and H. Puschmann,
OLEX2: a complete structure solution, refinement and analysis program.
J. Appl. Cryst. (2009). 42, 339-341.
;
_computing_publication_material
;
O. V. Dolomanov, L. J. Bourhis, R. J. Gildea, J. A. K. Howard and H. Puschmann,
OLEX2: a complete structure solution, refinement and analysis program.
J. Appl. Cryst. (2009). 42, 339-341.
;
_computing_structure_refinement 'SHELXL-97 (Sheldrick, 1997)'
_computing_structure_solution 'A short history of SHELX (Sheldrick, 2007)/Bruker'
_diffrn_ambient_temperature 107.1
_diffrn_detector_area_resol_mean 16.0971
_diffrn_measured_fraction_theta_full 0.998
_diffrn_measured_fraction_theta_max 0.998
_diffrn_measurement_details
;
#__ type_ start__ end____ width___ exp.time_
  1 omega  -35.00   -3.00   1.0000    5.0000
omega____ theta____ kappa____ phi______ frames
    -      -15.8148   37.0000  120.0000 32

#__ type_ start__ end____ width___ exp.time_
  2 omega  -10.00   17.00   1.0000    5.0000
omega____ theta____ kappa____ phi______ frames
    -      -15.8148  -92.0000  174.0000 27

#__ type_ start__ end____ width___ exp.time_
  3 omega  -33.00   -7.00   1.0000    5.0000
omega____ theta____ kappa____ phi______ frames
    -       21.1273  -37.0000 -150.0000 26

#__ type_ start__ end____ width___ exp.time_
  4 omega   46.00   90.00   1.0000    5.0000
omega____ theta____ kappa____ phi______ frames
    -       21.1273   37.0000   30.0000 44

#__ type_ start__ end____ width___ exp.time_
  5 omega  -36.00   51.00   1.0000    5.0000
omega____ theta____ kappa____ phi______ frames
    -       21.1273  -77.0000  -60.0000 87

#__ type_ start__ end____ width___ exp.time_
  6 omega   69.00   94.00   1.0000    5.0000
omega____ theta____ kappa____ phi______ frames
    -       21.1273    0.0000 -120.0000 25

#__ type_ start__ end____ width___ exp.time_
  7 omega   -9.00   19.00   1.0000    5.0000
omega____ theta____ kappa____ phi______ frames
    -       21.1273   77.0000  120.0000 28
;
_diffrn_measurement_device_type 'Xcalibur, Eos, Gemini'
_diffrn_measurement_method '\w scans'
_diffrn_orient_matrix_UB_11 0.0289306000
_diffrn_orient_matrix_UB_12 -0.0546000000
_diffrn_orient_matrix_UB_13 0.0192697000
_diffrn_orient_matrix_UB_21 0.0351554000
_diffrn_orient_matrix_UB_22 0.0450778000
_diffrn_orient_matrix_UB_23 0.0229207000
_diffrn_orient_matrix_UB_31 -0.0197924000
_diffrn_orient_matrix_UB_32 0.0004503000
_diffrn_orient_matrix_UB_33 0.0424659000
_diffrn_radiation_monochromator graphite
_diffrn_radiation_type 'Mo K\a'
_diffrn_radiation_wavelength 0.7107
_diffrn_reflns_av_R_equivalents 0.0261
_diffrn_reflns_av_unetI/netI 0.0358
_diffrn_reflns_limit_h_max 17
_diffrn_reflns_limit_h_min -17
_diffrn_reflns_limit_k_max 11
_diffrn_reflns_limit_k_min -12
_diffrn_reflns_limit_l_max 17
_diffrn_reflns_limit_l_min -17
_diffrn_reflns_number 9083
_diffrn_reflns_theta_full 26.00
_diffrn_reflns_theta_max 26.00
_diffrn_reflns_theta_min 3.03
_diffrn_source 'Enhance (Mo) X-ray Source'
_exptl_absorpt_coefficient_mu 0.704
_exptl_absorpt_correction_T_max 1.00000
_exptl_absorpt_correction_T_min 0.88891
_exptl_absorpt_correction_type multi-scan
_exptl_absorpt_process_details
;
CrysAlisPro, Agilent Technologies,
Version 1.171.35.11 (release 16-05-2011 CrysAlis171 .NET)
(compiled May 16 2011,17:55:39)
Empirical absorption correction using spherical harmonics,
 implemented in SCALE3 ABSPACK scaling algorithm.
;
_exptl_crystal_colour yellow
_exptl_crystal_density_diffrn 1.342
_exptl_crystal_density_method 'not measured'
_exptl_crystal_description block
_exptl_crystal_F_000 840
_exptl_crystal_size_max 0.35
_exptl_crystal_size_mid 0.34
_exptl_crystal_size_min 0.30
_refine_diff_density_max 0.281
_refine_diff_density_min -0.267
_refine_diff_density_rms 0.050
_refine_ls_extinction_method none
_refine_ls_goodness_of_fit_ref 1.048
_refine_ls_hydrogen_treatment mixed
_refine_ls_matrix_type full
_refine_ls_number_parameters 221
_refine_ls_number_reflns 3913
_refine_ls_number_restraints 0
_refine_ls_restrained_S_all 1.048
_refine_ls_R_factor_all 0.0393
_refine_ls_R_factor_gt 0.0318
_refine_ls_shift/su_max 0.001
_refine_ls_shift/su_mean 0.000
_refine_ls_structure_factor_coef Fsqd
_refine_ls_weighting_details 'calc w=1/[\s^2^(Fo^2^)+(0.0306P)^2^+0.7713P] where P=(Fo^2^+2Fc^2^)/3'
_refine_ls_weighting_scheme calc
_refine_ls_wR_factor_gt 0.0732
_refine_ls_wR_factor_ref 0.0777
_reflns_number_gt 3385
_reflns_number_total 3913
_reflns_threshold_expression >2sigma(I)
_cod_data_source_file c7py01807j2.cif
_cod_data_source_block exp_5030
_cod_depositor_comments 'Adding full bibliography for 1548391--1548393.cif.'
_cod_original_cell_volume 1995.13(12)
_cod_database_code 1548392
_reflns_odcompleteness_completeness 99.68
_reflns_odcompleteness_iscentric 1
_reflns_odcompleteness_theta 26.32

loop_
_space_group_symop_id
_space_group_symop_operation_xyz
1 'x, y, z'
2 '-x, y+1/2, -z+1/2'
3 '-x, -y, -z'
4 'x, -y-1/2, z-1/2'

loop_
_atom_site_label
_atom_site_type_symbol
_atom_site_fract_x
_atom_site_fract_y
_atom_site_fract_z
_atom_site_U_iso_or_equiv
_atom_site_adp_type
_atom_site_occupancy
_atom_site_symmetry_multiplicity
_atom_site_calc_flag
_atom_site_refinement_flags
Ti1 Ti 0.31386(2) 0.37675(3) 0.06375(2) 0.01750(10) Uani 1 1 d .
Cl2 Cl 0.20193(3) 0.52801(5) -0.00705(3) 0.02768(12) Uani 1 1 d .
Cl1 Cl 0.38026(3) 0.32589(6) -0.06809(3) 0.03305(14) Uani 1 1 d .
O1 O 0.13825(9) 0.11480(13) 0.14297(9) 0.0244(3) Uani 1 1 d .
N2 N 0.24127(10) -0.00708(15) 0.07990(10) 0.0189(3) Uani 1 1 d .
N1 N 0.25079(9) 0.22638(15) 0.07694(10) 0.0189(3) Uani 1 1 d .
C6 C 0.21417(12) 0.11558(19) 0.09933(12) 0.0182(4) Uani 1 1 d .
C16 C 0.32085(12) -0.02088(19) 0.02789(13) 0.0213(4) Uani 1 1 d .
H16 H 0.3323 0.0673 0.0023 0.026 Uiso 1 1 calc R
C7 C 0.11445(11) 0.23506(19) 0.18517(13) 0.0199(4) Uani 1 1 d .
C13 C 0.20212(13) -0.13256(19) 0.11366(13) 0.0247(4) Uani 1 1 d .
H13 H 0.2407 -0.2056 0.0969 0.030 Uiso 1 1 calc R
C1 C 0.35358(14) 0.4033(2) 0.23493(13) 0.0277(5) Uani 1 1 d .
H1 H 0.3129 0.3734 0.2736 0.033 Uiso 1 1 calc R
C9 C 0.03987(13) 0.4483(2) 0.17135(15) 0.0285(4) Uani 1 1 d .
H9 H 0.0077 0.5163 0.1332 0.034 Uiso 1 1 calc R
C4 C 0.42646(13) 0.5365(2) 0.14109(13) 0.0282(5) Uani 1 1 d .
H4 H 0.4422 0.6097 0.1067 0.034 Uiso 1 1 calc R
C14 C 0.10249(14) -0.1594(2) 0.05747(16) 0.0336(5) Uani 1 1 d .
H14A H 0.0616 -0.0902 0.0716 0.050 Uiso 1 1 calc R
H14B H 0.0816 -0.2441 0.0770 0.050 Uiso 1 1 calc R
H14C H 0.1016 -0.1606 -0.0116 0.050 Uiso 1 1 calc R
C10 C 0.06070(13) 0.4599(2) 0.27272(15) 0.0305(5) Uani 1 1 d .
H10 H 0.0432 0.5363 0.3024 0.037 Uiso 1 1 calc R
C5 C 0.35447(14) 0.5315(2) 0.19424(13) 0.0273(4) Uani 1 1 d .
H5 H 0.3142 0.6012 0.2013 0.033 Uiso 1 1 calc R
C18 C 0.29761(14) -0.1156(2) -0.05902(13) 0.0279(4) Uani 1 1 d .
H18A H 0.2914 -0.2047 -0.0359 0.042 Uiso 1 1 calc R
H18B H 0.3469 -0.1132 -0.0952 0.042 Uiso 1 1 calc R
H18C H 0.2399 -0.0887 -0.1008 0.042 Uiso 1 1 calc R
C8 C 0.06705(12) 0.3349(2) 0.12685(13) 0.0235(4) Uani 1 1 d .
H8 H 0.0536 0.3263 0.0590 0.028 Uiso 1 1 calc R
C17 C 0.40945(13) -0.0618(2) 0.10025(15) 0.0327(5) Uani 1 1 d .
H17A H 0.4236 0.0038 0.1514 0.049 Uiso 1 1 calc R
H17B H 0.4606 -0.0678 0.0667 0.049 Uiso 1 1 calc R
H17C H 0.3999 -0.1469 0.1282 0.049 Uiso 1 1 calc R
C11 C 0.10742(13) 0.3583(2) 0.32955(14) 0.0302(5) Uani 1 1 d .
H11 H 0.1206 0.3664 0.3974 0.036 Uiso 1 1 calc R
C12 C 0.13487(12) 0.2441(2) 0.28628(13) 0.0245(4) Uani 1 1 d .
H12 H 0.1662 0.1754 0.3244 0.029 Uiso 1 1 calc R
C2 C 0.42505(14) 0.3284(2) 0.20683(14) 0.0322(5) Uani 1 1 d .
H2 H 0.4400 0.2399 0.2232 0.039 Uiso 1 1 calc R
C3 C 0.47009(13) 0.4122(2) 0.14910(14) 0.0335(5) Uani 1 1 d .
H3 H 0.5204 0.3884 0.1212 0.040 Uiso 1 1 calc R
C15 C 0.21108(17) -0.1384(2) 0.22533(15) 0.0361(5) Uani 1 1 d .
H15A H 0.2734 -0.1133 0.2570 0.054 Uiso 1 1 calc R
H15B H 0.1985 -0.2276 0.2443 0.054 Uiso 1 1 calc R
H15C H 0.1669 -0.0780 0.2444 0.054 Uiso 1 1 calc R

loop_
_atom_site_aniso_label
_atom_site_aniso_U_11
_atom_site_aniso_U_22
_atom_site_aniso_U_33
_atom_site_aniso_U_23
_atom_site_aniso_U_13
_atom_site_aniso_U_12
Ti1 0.02152(17) 0.01504(18) 0.01634(16) -0.00116(13) 0.00479(12) -0.00363(13)
Cl2 0.0335(2) 0.0189(2) 0.0279(2) 0.0034(2) -0.00015(19) 0.0000(2)
Cl1 0.0368(3) 0.0391(3) 0.0278(2) -0.0123(2) 0.0173(2) -0.0136(2)
O1 0.0282(7) 0.0158(7) 0.0334(7) -0.0019(6) 0.0159(6) -0.0038(6)
N2 0.0242(7) 0.0147(8) 0.0187(7) 0.0017(7) 0.0065(6) -0.0008(6)
N1 0.0192(7) 0.0164(8) 0.0212(7) -0.0012(7) 0.0048(6) -0.0009(6)
C6 0.0196(8) 0.0191(10) 0.0155(8) -0.0003(8) 0.0025(6) -0.0011(7)
C16 0.0253(9) 0.0166(9) 0.0241(9) 0.0006(8) 0.0098(7) 0.0007(8)
C7 0.0175(8) 0.0173(9) 0.0260(9) -0.0023(8) 0.0071(7) -0.0036(7)
C13 0.0351(10) 0.0139(9) 0.0272(9) 0.0014(8) 0.0111(8) -0.0019(8)
C1 0.0336(10) 0.0325(12) 0.0158(8) -0.0020(9) 0.0019(7) -0.0114(9)
C9 0.0234(9) 0.0253(11) 0.0366(11) 0.0040(10) 0.0053(8) 0.0051(9)
C4 0.0322(10) 0.0296(12) 0.0212(9) -0.0016(9) 0.0020(8) -0.0170(9)
C14 0.0359(11) 0.0223(11) 0.0454(12) -0.0028(10) 0.0148(9) -0.0083(9)
C10 0.0276(10) 0.0281(11) 0.0382(11) -0.0110(10) 0.0125(9) 0.0006(9)
C5 0.0371(10) 0.0238(11) 0.0193(9) -0.0073(9) 0.0015(8) -0.0009(9)
C18 0.0373(11) 0.0250(11) 0.0236(9) -0.0004(9) 0.0116(8) 0.0038(9)
C8 0.0240(9) 0.0251(11) 0.0208(9) 0.0003(8) 0.0030(7) -0.0027(8)
C17 0.0267(10) 0.0324(12) 0.0379(11) -0.0029(10) 0.0038(8) 0.0009(9)
C11 0.0289(10) 0.0392(13) 0.0227(9) -0.0070(10) 0.0059(8) -0.0036(10)
C12 0.0211(9) 0.0272(11) 0.0245(9) 0.0039(9) 0.0032(7) 0.0019(8)
C2 0.0379(11) 0.0226(11) 0.0286(10) -0.0004(9) -0.0106(8) -0.0002(10)
C3 0.0214(9) 0.0510(15) 0.0266(10) -0.0088(11) 0.0015(8) -0.0025(10)
C15 0.0581(14) 0.0242(11) 0.0294(10) 0.0087(10) 0.0170(10) 0.0043(11)

loop_
_atom_type_symbol
_atom_type_description
_atom_type_scat_dispersion_real
_atom_type_scat_dispersion_imag
_atom_type_scat_source
C C 0.0033 0.0016 'International Tables Vol C Tables 4.2.6.8 and 6.1.1.4'
H H 0.0000 0.0000 'International Tables Vol C Tables 4.2.6.8 and 6.1.1.4'
Cl Cl 0.1484 0.1585 'International Tables Vol C Tables 4.2.6.8 and 6.1.1.4'
N N 0.0061 0.0033 'International Tables Vol C Tables 4.2.6.8 and 6.1.1.4'
O O 0.0106 0.0060 'International Tables Vol C Tables 4.2.6.8 and 6.1.1.4'
Ti Ti 0.2776 0.4457 'International Tables Vol C Tables 4.2.6.8 and 6.1.1.4'

loop_
_geom_angle_atom_site_label_1
_geom_angle_atom_site_label_2
_geom_angle_atom_site_label_3
_geom_angle
Cl2 Ti1 Cl1 100.41(2)
Cl2 Ti1 C1 111.58(6)
Cl2 Ti1 C4 96.62(5)
Cl2 Ti1 C5 86.74(5)
Cl2 Ti1 C2 143.86(6)
Cl2 Ti1 C3 129.98(6)
Cl1 Ti1 C1 141.06(5)
Cl1 Ti1 C4 98.41(5)
Cl1 Ti1 C5 132.61(5)
Cl1 Ti1 C2 107.57(6)
Cl1 Ti1 C3 85.19(5)
N1 Ti1 Cl2 105.27(5)
N1 Ti1 Cl1 101.76(5)
N1 Ti1 C1 90.95(7)
N1 Ti1 C4 146.79(7)
N1 Ti1 C5 121.57(7)
N1 Ti1 C2 91.13(7)
N1 Ti1 C3 122.32(8)
C1 Ti1 C4 57.43(7)
C1 Ti1 C5 34.59(7)
C1 Ti1 C3 57.43(7)
C5 Ti1 C4 34.31(7)
C5 Ti1 C3 56.84(7)
C2 Ti1 C1 34.72(7)
C2 Ti1 C4 57.50(7)
C2 Ti1 C5 57.48(7)
C2 Ti1 C3 34.84(7)
C3 Ti1 C4 34.01(7)
C6 O1 C7 118.01(14)
C6 N2 C16 118.34(15)
C6 N2 C13 124.17(14)
C16 N2 C13 117.31(14)
C6 N1 Ti1 171.14(13)
N2 C6 O1 112.64(15)
N1 C6 O1 121.49(16)
N1 C6 N2 125.80(15)
N2 C16 H16 107.4
N2 C16 C18 112.00(14)
N2 C16 C17 109.96(14)
C18 C16 H16 107.4
C18 C16 C17 112.37(16)
C17 C16 H16 107.4
C8 C7 O1 120.47(15)
C8 C7 C12 122.04(18)
C12 C7 O1 117.34(17)
N2 C13 H13 106.2
N2 C13 C14 111.76(15)
N2 C13 C15 113.06(16)
C14 C13 H13 106.2
C14 C13 C15 112.86(17)
C15 C13 H13 106.2
Ti1 C1 H1 119.8
C5 C1 Ti1 73.41(10)
C5 C1 H1 126.0
C2 C1 Ti1 72.54(10)
C2 C1 H1 126.0
C2 C1 C5 107.92(18)
C10 C9 H9 120.0
C10 C9 C8 119.99(19)
C8 C9 H9 120.0
Ti1 C4 H4 121.0
C5 C4 Ti1 72.21(11)
C5 C4 H4 126.1
C3 C4 Ti1 72.42(11)
C3 C4 H4 126.1
C3 C4 C5 107.71(18)
C13 C14 H14A 109.5
C13 C14 H14B 109.5
C13 C14 H14C 109.5
H14A C14 H14B 109.5
H14A C14 H14C 109.5
H14B C14 H14C 109.5
C9 C10 H10 119.9
C11 C10 C9 120.11(19)
C11 C10 H10 119.9
Ti1 C5 H5 120.5
C1 C5 Ti1 71.99(11)
C1 C5 H5 125.8
C4 C5 Ti1 73.47(11)
C4 C5 C1 108.38(19)
C4 C5 H5 125.8
C16 C18 H18A 109.5
C16 C18 H18B 109.5
C16 C18 H18C 109.5
H18A C18 H18B 109.5
H18A C18 H18C 109.5
H18B C18 H18C 109.5
C7 C8 C9 118.85(17)
C7 C8 H8 120.6
C9 C8 H8 120.6
C16 C17 H17A 109.5
C16 C17 H17B 109.5
C16 C17 H17C 109.5
H17A C17 H17B 109.5
H17A C17 H17C 109.5
H17B C17 H17C 109.5
C10 C11 H11 119.7
C10 C11 C12 120.65(18)
C12 C11 H11 119.7
C7 C12 C11 118.34(18)
C7 C12 H12 120.8
C11 C12 H12 120.8
Ti1 C2 H2 119.4
C1 C2 Ti1 72.74(10)
C1 C2 H2 126.3
C1 C2 C3 107.38(19)
C3 C2 Ti1 73.44(11)
C3 C2 H2 126.3
Ti1 C3 H3 120.7
C4 C3 Ti1 73.57(11)
C4 C3 C2 108.60(18)
C4 C3 H3 125.7
C2 C3 Ti1 71.72(11)
C2 C3 H3 125.7
C13 C15 H15A 109.5
C13 C15 H15B 109.5
C13 C15 H15C 109.5
H15A C15 H15B 109.5
H15A C15 H15C 109.5
H15B C15 H15C 109.5

loop_
_geom_bond_atom_site_label_1
_geom_bond_atom_site_label_2
_geom_bond_distance
Ti1 Cl2 2.2980(6)
Ti1 Cl1 2.3027(5)
Ti1 N1 1.7941(15)
Ti1 C1 2.3536(18)
Ti1 C4 2.3880(19)
Ti1 C5 2.3718(18)
Ti1 C2 2.3511(19)
Ti1 C3 2.3734(19)
O1 C6 1.368(2)
O1 C7 1.415(2)
N2 C6 1.335(2)
N2 C16 1.495(2)
N2 C13 1.496(2)
N1 C6 1.297(2)
C16 H16 0.9800
C16 C18 1.522(3)
C16 C17 1.525(3)
C7 C8 1.382(3)
C7 C12 1.383(2)
C13 H13 0.9800
C13 C14 1.528(3)
C13 C15 1.537(3)
C1 H1 0.9300
C1 C5 1.405(3)
C1 C2 1.404(3)
C9 H9 0.9300
C9 C10 1.389(3)
C9 C8 1.390(3)
C4 H4 0.9300
C4 C5 1.404(3)
C4 C3 1.393(3)
C14 H14A 0.9600
C14 H14B 0.9600
C14 H14C 0.9600
C10 H10 0.9300
C10 C11 1.382(3)
C5 H5 0.9300
C18 H18A 0.9600
C18 H18B 0.9600
C18 H18C 0.9600
C8 H8 0.9300
C17 H17A 0.9600
C17 H17B 0.9600
C17 H17C 0.9600
C11 H11 0.9300
C11 C12 1.390(3)
C12 H12 0.9300
C2 H2 0.9300
C2 C3 1.415(3)
C3 H3 0.9300
C15 H15A 0.9600
C15 H15B 0.9600
C15 H15C 0.9600

loop_
_geom_torsion_atom_site_label_1
_geom_torsion_atom_site_label_2
_geom_torsion_atom_site_label_3
_geom_torsion_atom_site_label_4
_geom_torsion
Ti1 N1 C6 O1 95.6(8)
Ti1 N1 C6 N2 -87.5(9)
Ti1 C1 C5 C4 -64.96(13)
Ti1 C1 C2 C3 65.80(13)
Ti1 C4 C5 C1 64.00(13)
Ti1 C4 C3 C2 -63.62(13)
Ti1 C2 C3 C4 64.82(13)
Cl2 Ti1 N1 C6 -141.3(8)
Cl2 Ti1 C1 C5 -47.07(12)
Cl2 Ti1 C1 C2 -162.55(11)
Cl2 Ti1 C4 C5 74.25(12)
Cl2 Ti1 C4 C3 -169.85(11)
Cl2 Ti1 C5 C1 137.00(12)
Cl2 Ti1 C5 C4 -106.75(12)
Cl2 Ti1 C2 C1 28.22(17)
Cl2 Ti1 C2 C3 -86.54(15)
Cl2 Ti1 C3 C4 13.21(14)
Cl2 Ti1 C3 C2 129.80(12)
Cl1 Ti1 N1 C6 114.3(8)
Cl1 Ti1 C1 C5 95.91(14)
Cl1 Ti1 C1 C2 -19.57(17)
Cl1 Ti1 C4 C5 175.85(11)
Cl1 Ti1 C4 C3 -68.25(12)
Cl1 Ti1 C5 C1 -121.84(11)
Cl1 Ti1 C5 C4 -5.59(15)
Cl1 Ti1 C2 C1 167.24(11)
Cl1 Ti1 C2 C3 52.49(13)
Cl1 Ti1 C3 C4 112.77(11)
Cl1 Ti1 C3 C2 -130.64(13)
O1 C7 C8 C9 176.16(16)
O1 C7 C12 C11 -176.48(15)
N1 Ti1 C1 C5 -153.92(12)
N1 Ti1 C1 C2 90.61(13)
N1 Ti1 C4 C5 -57.14(18)
N1 Ti1 C4 C3 58.76(18)
N1 Ti1 C5 C1 31.06(14)
N1 Ti1 C5 C4 147.32(12)
N1 Ti1 C2 C1 -90.04(13)
N1 Ti1 C2 C3 155.20(13)
N1 Ti1 C3 C4 -146.34(11)
N1 Ti1 C3 C2 -29.75(15)
C6 O1 C7 C8 78.6(2)
C6 O1 C7 C12 -105.63(18)
C6 N2 C16 C18 -130.53(17)
C6 N2 C16 C17 103.77(19)
C6 N2 C13 C14 72.4(2)
C6 N2 C13 C15 -56.3(2)
C16 N2 C6 O1 177.21(13)
C16 N2 C6 N1 0.1(2)
C16 N2 C13 C14 -112.56(17)
C16 N2 C13 C15 118.79(18)
C7 O1 C6 N2 167.37(14)
C7 O1 C6 N1 -15.4(2)
C13 N2 C6 O1 -7.8(2)
C13 N2 C6 N1 175.11(16)
C13 N2 C16 C18 54.1(2)
C13 N2 C16 C17 -71.6(2)
C1 Ti1 N1 C6 -28.6(9)
C1 Ti1 C4 C5 -37.17(12)
C1 Ti1 C4 C3 78.73(13)
C1 Ti1 C5 C4 116.25(18)
C1 Ti1 C2 C3 -114.75(18)
C1 Ti1 C3 C4 -78.73(13)
C1 Ti1 C3 C2 37.86(12)
C1 C2 C3 Ti1 -65.33(13)
C1 C2 C3 C4 -0.5(2)
C9 C10 C11 C12 0.6(3)
C4 Ti1 N1 C6 -11.9(9)
C4 Ti1 C1 C5 36.87(12)
C4 Ti1 C1 C2 -78.61(13)
C4 Ti1 C5 C1 -116.25(18)
C4 Ti1 C2 C1 78.38(13)
C4 Ti1 C2 C3 -36.37(12)
C4 Ti1 C3 C2 116.60(17)
C10 C9 C8 C7 0.2(3)
C10 C11 C12 C7 0.2(3)
C5 Ti1 N1 C6 -45.6(9)
C5 Ti1 C1 C2 -115.48(17)
C5 Ti1 C4 C3 115.90(17)
C5 Ti1 C2 C1 37.43(12)
C5 Ti1 C2 C3 -77.32(14)
C5 Ti1 C3 C4 -37.28(11)
C5 Ti1 C3 C2 79.32(13)
C5 C1 C2 Ti1 -65.41(13)
C5 C1 C2 C3 0.4(2)
C5 C4 C3 Ti1 64.05(13)
C5 C4 C3 C2 0.4(2)
C8 C7 C12 C11 -0.8(3)
C8 C9 C10 C11 -0.8(3)
C12 C7 C8 C9 0.6(3)
C2 Ti1 N1 C6 6.1(9)
C2 Ti1 C1 C5 115.48(17)
C2 Ti1 C4 C5 -78.62(13)
C2 Ti1 C4 C3 37.28(12)
C2 Ti1 C5 C1 -37.57(12)
C2 Ti1 C5 C4 78.68(13)
C2 Ti1 C3 C4 -116.60(17)
C2 C1 C5 Ti1 64.83(13)
C2 C1 C5 C4 -0.1(2)
C3 Ti1 N1 C6 22.6(9)
C3 Ti1 C1 C5 77.48(13)
C3 Ti1 C1 C2 -38.00(13)
C3 Ti1 C4 C5 -115.90(17)
C3 Ti1 C5 C1 -79.31(13)
C3 Ti1 C5 C4 36.94(12)
C3 Ti1 C2 C1 114.75(18)
C3 C4 C5 Ti1 -64.18(13)
C3 C4 C5 C1 -0.2(2)
